data_7117431
loop_
_publ_author_name
'Ghosh, Abhijit'
'Sengupta, Archya'
'Chattopadhyay, Ansuman'
'Das, Debasis'

_publ_section_title
;
 Lysine triggered ratiometric conversion of dynamic to static excimer of a
 pyrene derivative: aggregation-induced emission, nanomolar detection and
 human breast cancer cell (MCF7) imaging
;
_journal_coden_ASTM CHCOFS
_journal_issue 57
_journal_name_full
;
 Chemical Communications (Cambridge, United Kingdom)
;
_journal_page_first 11455
_journal_page_last 11458
_journal_paper_doi 10.1039/c5cc02389k
_journal_volume 51
_journal_year 2015
_chemical_formula_sum 'C26 H21 N O'
_chemical_formula_weight 363.44
_space_group_crystal_system monoclinic
_space_group_IT_number 15
_space_group_name_Hall '-C 2yc'
_space_group_name_H-M_alt 'C 1 2/c 1'
_symmetry_space_group_name_Hall '-C 2yc'
_symmetry_space_group_name_H-M 'C 1 2/c 1'
_atom_sites_solution_hydrogens geom
_audit_creation_method SHELXL-2013
_audit_update_record
;
2014-06-09 deposited with the CCDC.
2015-06-04 downloaded from the CCDC.
;
_cell_angle_alpha 90
_cell_angle_beta 109.781(6)
_cell_angle_gamma 90
_cell_formula_units_Z 8
_cell_length_a 28.0546(17)
_cell_length_b 9.6810(5)
_cell_length_c 15.0716(8)
_cell_measurement_reflns_used 3001
_cell_measurement_temperature 296(2)
_cell_measurement_theta_max 24.26
_cell_measurement_theta_min 2.76
_cell_volume 3851.9(4)
_computing_cell_refinement 'Bruker SAINT'
_computing_data_collection 'Bruker APEX2'
_computing_data_reduction 'Bruker SAINT'
_computing_molecular_graphics 'Bruker SHELXTL'
_computing_publication_material 'Bruker SHELXTL'
_computing_structure_refinement 'SHELXL-2013 (Sheldrick, 2013)'
_computing_structure_solution 'SHELXS-97 (Sheldrick 2008)'
_diffrn_ambient_temperature 296(2)
_diffrn_measured_fraction_theta_full 0.998
_diffrn_measured_fraction_theta_max 0.994
_diffrn_measurement_device_type 'Bruker APEX-II CCD'
_diffrn_measurement_method '\f and \w scans'
_diffrn_radiation_type MoK\a
_diffrn_radiation_wavelength 0.71073
_diffrn_reflns_av_R_equivalents 0.0775
_diffrn_reflns_av_unetI/netI 0.0498
_diffrn_reflns_Laue_measured_fraction_full 0.998
_diffrn_reflns_Laue_measured_fraction_max 0.994
_diffrn_reflns_limit_h_max 37
_diffrn_reflns_limit_h_min -37
_diffrn_reflns_limit_k_max 12
_diffrn_reflns_limit_k_min -12
_diffrn_reflns_limit_l_max 19
_diffrn_reflns_limit_l_min -20
_diffrn_reflns_number 35240
_diffrn_reflns_point_group_measured_fraction_full 0.998
_diffrn_reflns_point_group_measured_fraction_max 0.994
_diffrn_reflns_theta_full 25.242
_diffrn_reflns_theta_max 28.480
_diffrn_reflns_theta_min 2.517
_exptl_absorpt_coefficient_mu 0.076
_exptl_absorpt_correction_type none
_exptl_crystal_colour Orange
_exptl_crystal_density_diffrn 1.253
_exptl_crystal_description Rectangular
_exptl_crystal_F_000 1536
_exptl_crystal_size_max 0.16
_exptl_crystal_size_mid 0.10
_exptl_crystal_size_min 0.04
_refine_diff_density_max 0.185
_refine_diff_density_min -0.198
_refine_diff_density_rms 0.046
_refine_ls_extinction_method none
_refine_ls_goodness_of_fit_ref 1.006
_refine_ls_hydrogen_treatment constr
_refine_ls_matrix_type full
_refine_ls_number_parameters 255
_refine_ls_number_reflns 4832
_refine_ls_number_restraints 0
_refine_ls_restrained_S_all 1.006
_refine_ls_R_factor_all 0.1117
_refine_ls_R_factor_gt 0.0489
_refine_ls_shift/su_max 0.000
_refine_ls_shift/su_mean 0.000
_refine_ls_structure_factor_coef Fsqd
_refine_ls_weighting_details 'w=1/[\s^2^(Fo^2^)+(0.0669P)^2^+0.0574P] where P=(Fo^2^+2Fc^2^)/3'
_refine_ls_weighting_scheme calc
_refine_ls_wR_factor_gt 0.1161
_refine_ls_wR_factor_ref 0.1454
_reflns_Friedel_coverage 0.000
_reflns_number_gt 2521
_reflns_number_total 4832
_reflns_threshold_expression 'I > 2\s(I)'
_cod_duplicate_entry 7117413
_cod_data_source_file c5cc02389k2.cif
_cod_data_source_block A3_1_a
_cod_database_code 7117431
_shelx_space_group_comment
;
The symmetry employed for this shelxl refinement is uniquely defined
by the following loop, which should always be used as a source of
symmetry information in preference to the above space-group names.

They are only intended as comments.
;

loop_
_space_group_symop_operation_xyz
'x, y, z'
'-x, y, -z+1/2'
'x+1/2, y+1/2, z'
'-x+1/2, y+1/2, -z+1/2'
'-x, -y, -z'
'x, -y, z-1/2'
'-x+1/2, -y+1/2, -z'
'x+1/2, -y+1/2, z-1/2'

loop_
_atom_site_label
_atom_site_type_symbol
_atom_site_fract_x
_atom_site_fract_y
_atom_site_fract_z
_atom_site_U_iso_or_equiv
_atom_site_adp_type
_atom_site_occupancy
_atom_site_site_symmetry_order
_atom_site_calc_flag
_atom_site_refinement_flags_posn
_atom_site_refinement_flags_adp
O001 O 0.26492(5) 0.66675(11) 0.19622(8) 0.0597(4) Uani 1 1 d . .
H001 H 0.2760 0.6190 0.2437 0.090 Uiso 1 1 calc R U
N002 N 0.18751(5) 0.98082(12) 0.13938(9) 0.0448(3) Uani 1 1 d . .
C003 C 0.10742(5) 1.09604(16) 0.11100(11) 0.0438(4) Uani 1 1 d . .
C004 C 0.20861(6) 0.75684(15) 0.27412(12) 0.0441(4) Uani 1 1 d . .
C005 C 0.21523(5) 0.85894(15) 0.12369(11) 0.0443(4) Uani 1 1 d . .
H005 H 0.1909 0.7934 0.0832 0.053 Uiso 1 1 calc R U
C006 C 0.13958(6) 0.97746(16) 0.10589(11) 0.0455(4) Uani 1 1 d . .
H006 H 0.1239 0.8968 0.0768 0.055 Uiso 1 1 calc R U
C007 C 0.05863(5) 1.07743(16) 0.11581(11) 0.0434(4) Uani 1 1 d . .
C008 C 0.02867(6) 1.19605(16) 0.11710(11) 0.0449(4) Uani 1 1 d . .
C009 C 0.04767(6) 1.33082(16) 0.11175(12) 0.0483(4) Uani 1 1 d . .
C00A C -0.02079(6) 1.18092(17) 0.12365(11) 0.0476(4) Uani 1 1 d . .
C00B C 0.12538(6) 1.22933(16) 0.10695(12) 0.0488(4) Uani 1 1 d . .
H00B H 0.1578 1.2412 0.1047 0.059 Uiso 1 1 calc R U
C00C C 0.24286(6) 0.78954(15) 0.21797(12) 0.0466(4) Uani 1 1 d . .
H3 H 0.2701 0.8507 0.2555 0.056 Uiso 1 1 calc R U
C00D C -0.03996(6) 1.04768(18) 0.13046(12) 0.0529(4) Uani 1 1 d . .
C00E C -0.05063(6) 1.30001(19) 0.12370(12) 0.0557(5) Uani 1 1 d . .
C00F C 0.09613(6) 1.34385(17) 0.10621(12) 0.0537(4) Uani 1 1 d . .
H00F H 0.1089 1.4313 0.1020 0.064 Uiso 1 1 calc R U
C00G C 0.03724(6) 0.94385(17) 0.12237(12) 0.0537(4) Uani 1 1 d . .
H00G H 0.0560 0.8649 0.1220 0.064 Uiso 1 1 calc R U
C00H C 0.16827(7) 0.66592(17) 0.23928(13) 0.0585(5) Uani 1 1 d . .
H00H H 0.1622 0.6255 0.1805 0.070 Uiso 1 1 calc R U
C00I C 0.21671(6) 0.81516(16) 0.36158(13) 0.0517(4) Uani 1 1 d . .
H00I H 0.2432 0.8773 0.3860 0.062 Uiso 1 1 calc R U
C00J C 0.25139(6) 0.90451(18) 0.07394(13) 0.0565(5) Uani 1 1 d . .
H00A H 0.2324 0.9340 0.0111 0.085 Uiso 1 1 calc R U
H4 H 0.2729 0.8287 0.0713 0.085 Uiso 1 1 calc R U
H00D H 0.2718 0.9797 0.1080 0.085 Uiso 1 1 calc R U
C00K C -0.00909(6) 0.93051(19) 0.12904(13) 0.0589(5) Uani 1 1 d . .
H00K H -0.0215 0.8424 0.1329 0.071 Uiso 1 1 calc R U
C00L C 0.18596(7) 0.78244(18) 0.41319(13) 0.0600(5) Uani 1 1 d . .
H00L H 0.1921 0.8221 0.4722 0.072 Uiso 1 1 calc R U
C00M C 0.01629(7) 1.44824(18) 0.11188(13) 0.0618(5) Uani 1 1 d . .
H00M H 0.0283 1.5367 0.1077 0.074 Uiso 1 1 calc R U
C00N C 0.14639(7) 0.69168(18) 0.37789(15) 0.0622(5) Uani 1 1 d . .
H00N H 0.1260 0.6691 0.4132 0.075 Uiso 1 1 calc R U
C00O C 0.13715(7) 0.63442(19) 0.29015(15) 0.0641(5) Uani 1 1 d . .
H00O H 0.1100 0.5746 0.2652 0.077 Uiso 1 1 calc R U
C00P C -0.02987(7) 1.4324(2) 0.11788(14) 0.0656(5) Uani 1 1 d . .
H00P H -0.0491 1.5106 0.1182 0.079 Uiso 1 1 calc R U
C00Q C -0.09870(7) 1.2809(2) 0.13110(14) 0.0685(6) Uani 1 1 d . .
H00Q H -0.1188 1.3576 0.1302 0.082 Uiso 1 1 calc R U
C00R C -0.08792(6) 1.0363(2) 0.13953(13) 0.0653(5) Uani 1 1 d . .
H00R H -0.1005 0.9493 0.1456 0.078 Uiso 1 1 calc R U
C00S C -0.11674(7) 1.1518(3) 0.13956(14) 0.0712(6) Uani 1 1 d . .
H00S H -0.1485 1.1420 0.1454 0.085 Uiso 1 1 calc R U

loop_
_atom_site_aniso_label
_atom_site_aniso_U_11
_atom_site_aniso_U_22
_atom_site_aniso_U_33
_atom_site_aniso_U_23
_atom_site_aniso_U_13
_atom_site_aniso_U_12
O001 0.0692(8) 0.0541(7) 0.0593(9) 0.0071(6) 0.0263(7) 0.0210(6)
N002 0.0441(8) 0.0424(7) 0.0473(9) 0.0001(6) 0.0147(6) 0.0025(6)
C003 0.0423(8) 0.0493(9) 0.0372(10) -0.0026(8) 0.0100(7) 0.0025(7)
C004 0.0471(9) 0.0385(8) 0.0460(10) 0.0042(8) 0.0148(8) 0.0034(7)
C005 0.0437(8) 0.0421(9) 0.0451(10) -0.0026(8) 0.0126(8) 0.0018(7)
C006 0.0480(9) 0.0458(9) 0.0421(10) -0.0005(8) 0.0145(8) -0.0012(7)
C007 0.0423(8) 0.0487(9) 0.0353(9) -0.0020(8) 0.0078(7) 0.0019(7)
C008 0.0436(9) 0.0545(10) 0.0329(9) -0.0019(8) 0.0081(7) 0.0037(7)
C009 0.0521(10) 0.0502(9) 0.0410(10) -0.0006(8) 0.0137(8) 0.0062(8)
C00A 0.0411(9) 0.0644(11) 0.0332(9) -0.0043(8) 0.0071(7) 0.0042(8)
C00B 0.0464(9) 0.0533(10) 0.0465(10) 0.0005(8) 0.0153(8) 0.0000(8)
C00C 0.0443(9) 0.0439(9) 0.0504(11) -0.0024(8) 0.0143(8) 0.0025(7)
C00D 0.0429(9) 0.0679(11) 0.0443(11) -0.0037(9) 0.0099(8) -0.0003(8)
C00E 0.0512(10) 0.0711(12) 0.0429(11) -0.0046(9) 0.0134(8) 0.0118(9)
C00F 0.0614(10) 0.0457(9) 0.0542(12) -0.0003(9) 0.0201(9) -0.0036(8)
C00G 0.0499(10) 0.0498(10) 0.0588(12) -0.0032(9) 0.0149(9) 0.0025(8)
C00H 0.0667(11) 0.0569(10) 0.0510(12) -0.0044(9) 0.0188(10) -0.0135(9)
C00I 0.0512(10) 0.0499(9) 0.0549(12) -0.0061(9) 0.0189(9) -0.0041(7)
C00J 0.0598(10) 0.0563(10) 0.0587(12) 0.0017(9) 0.0272(10) 0.0031(8)
C00K 0.0527(10) 0.0580(11) 0.0629(13) -0.0025(10) 0.0156(9) -0.0102(9)
C00L 0.0681(11) 0.0604(11) 0.0573(12) -0.0071(10) 0.0289(10) -0.0029(9)
C00M 0.0682(12) 0.0536(11) 0.0629(13) -0.0020(9) 0.0214(10) 0.0107(9)
C00N 0.0646(11) 0.0620(11) 0.0695(14) 0.0051(10) 0.0351(11) -0.0029(9)
C00O 0.0626(11) 0.0626(11) 0.0645(14) 0.0017(10) 0.0182(10) -0.0166(9)
C00P 0.0661(12) 0.0638(12) 0.0655(14) -0.0033(10) 0.0202(10) 0.0188(10)
C00Q 0.0505(11) 0.0948(16) 0.0600(13) -0.0101(12) 0.0184(10) 0.0146(10)
C00R 0.0493(10) 0.0873(14) 0.0568(12) -0.0042(11) 0.0143(9) -0.0090(10)
C00S 0.0432(10) 0.1126(17) 0.0571(13) -0.0088(12) 0.0161(9) 0.0033(11)

loop_
_atom_type_symbol
_atom_type_description
_atom_type_scat_dispersion_real
_atom_type_scat_dispersion_imag
_atom_type_scat_source
C C 0.0033 0.0016 'International Tables Vol C Tables 4.2.6.8 and 6.1.1.4'
H H 0.0000 0.0000 'International Tables Vol C Tables 4.2.6.8 and 6.1.1.4'
N N 0.0061 0.0033 'International Tables Vol C Tables 4.2.6.8 and 6.1.1.4'
O O 0.0106 0.0060 'International Tables Vol C Tables 4.2.6.8 and 6.1.1.4'

loop_
_geom_angle_atom_site_label_1
_geom_angle_atom_site_label_2
_geom_angle_atom_site_label_3
_geom_angle
C006 N002 C005 117.49(13)
C00B C003 C007 119.55(14)
C00B C003 C006 118.72(13)
C007 C003 C006 121.67(14)
C00I C004 C00H 118.04(15)
C00I C004 C00C 121.20(14)
C00H C004 C00C 120.76(16)
N002 C005 C00J 108.88(12)
N002 C005 C00C 109.40(12)
C00J C005 C00C 112.01(12)
N002 C006 C003 122.93(15)
C003 C007 C008 119.04(14)
C003 C007 C00G 123.55(14)
C008 C007 C00G 117.38(14)
C009 C008 C007 120.26(14)
C009 C008 C00A 119.24(14)
C007 C008 C00A 120.51(15)
C00F C009 C008 118.53(14)
C00F C009 C00M 122.53(16)
C008 C009 C00M 118.94(15)
C00D C00A C00E 119.98(15)
C00D C00A C008 119.97(14)
C00E C00A C008 120.05(15)
C00F C00B C003 121.48(15)
O001 C00C C004 111.15(12)
O001 C00C C005 106.00(12)
C004 C00C C005 113.24(12)
C00R C00D C00A 118.69(16)
C00R C00D C00K 122.98(17)
C00A C00D C00K 118.33(14)
C00Q C00E C00P 123.27(17)
C00Q C00E C00A 118.31(18)
C00P C00E C00A 118.41(15)
C00B C00F C009 121.11(15)
C00K C00G C007 121.76(15)
C00O C00H C004 121.26(18)
C00L C00I C004 120.82(16)
C00G C00K C00D 122.04(16)
C00N C00L C00I 120.39(18)
C00P C00M C009 121.10(17)
C00L C00N C00O 119.65(17)
C00N C00O C00H 119.84(17)
C00M C00P C00E 122.27(16)
C00S C00Q C00E 121.54(18)
C00S C00R C00D 121.18(19)
C00Q C00S C00R 120.28(17)

loop_
_geom_bond_atom_site_label_1
_geom_bond_atom_site_label_2
_geom_bond_distance
O001 C00C 1.4287(16)
N002 C006 1.2666(19)
N002 C005 1.4757(18)
C003 C00B 1.394(2)
C003 C007 1.407(2)
C003 C006 1.478(2)
C004 C00I 1.380(2)
C004 C00H 1.389(2)
C004 C00C 1.513(2)
C005 C00J 1.517(2)
C005 C00C 1.525(2)
C007 C008 1.427(2)
C007 C00G 1.443(2)
C008 C009 1.422(2)
C008 C00A 1.432(2)
C009 C00F 1.396(2)
C009 C00M 1.438(2)
C00A C00D 1.415(2)
C00A C00E 1.425(2)
C00B C00F 1.377(2)
C00D C00R 1.402(2)
C00D C00K 1.432(2)
C00E C00Q 1.402(2)
C00E C00P 1.422(2)
C00G C00K 1.344(2)
C00H C00O 1.377(2)
C00I C00L 1.380(2)
C00L C00N 1.374(2)
C00M C00P 1.337(2)
C00N C00O 1.375(3)
C00Q C00S 1.370(3)
C00R C00S 1.380(3)
